data_4079731
loop_
_publ_author_name
'Kinoshita, Eriko'
'Arashiba, Kazuya'
'Kuriyama, Shogo'
'Miyake, Yoshihiro'
'Shimazaki, Ryuji'
'Nakanishi, Haruyuki'
'Nishibayashi, Yoshiaki'

_publ_section_title
;
 Synthesis and Catalytic Activity of Molybdenum--Dinitrogen Complexes
 Bearing Unsymmetric PNP-Type Pincer Ligands
;
_journal_issue 23
_journal_name_full Organometallics
_journal_page_first 8437
_journal_paper_doi 10.1021/om301046t
_journal_volume 31
_journal_year 2012
_chemical_formula_moiety 'C27 H35 Cl3 Mo N P2'
_chemical_formula_sum 'C27 H35 Cl3 Mo N P2'
_chemical_formula_weight 637.83
_space_group_IT_number 61
_symmetry_cell_setting orthorhombic
_symmetry_Int_Tables_number 61
_symmetry_space_group_name_Hall '-P 2ac 2ab'
_symmetry_space_group_name_H-M 'P b c a'
_atom_sites_solution_hydrogens geom
_atom_sites_solution_primary direct
_atom_sites_solution_secondary difmap
_cell_angle_alpha 90.0000
_cell_angle_beta 90.0000
_cell_angle_gamma 90.0000
_cell_formula_units_Z 8
_cell_length_a 16.4840(17)
_cell_length_b 18.1198(18)
_cell_length_c 19.0049(19)
_cell_measurement_reflns_used 16203
_cell_measurement_temperature 93
_cell_measurement_theta_max 27.49
_cell_measurement_theta_min 3.11
_cell_volume 5676.5(10)
_computing_cell_refinement CrystalClear
_computing_data_collection 'CrystalClear (Rigaku Inc., 2008)'
_computing_data_reduction CrystalClear
_computing_molecular_graphics 'CrystalStructure 4.0'
_computing_publication_material 'CrystalStructure 4.0 (Rigaku, 2010)'
_computing_structure_refinement 'CRYSTALS (Carruthers, et al., 1999)'
_computing_structure_solution SIR97
_diffrn_ambient_temperature 93
_diffrn_detector_area_resol_mean 7.111
_diffrn_measured_fraction_theta_full 0.998
_diffrn_measured_fraction_theta_max 0.998
_diffrn_measurement_device_type 'Rigaku Saturn724'
_diffrn_measurement_method \w
_diffrn_radiation_type 'Mo K\a'
_diffrn_radiation_wavelength 0.71075
_diffrn_reflns_av_R_equivalents 0.0300
_diffrn_reflns_limit_h_max 21
_diffrn_reflns_limit_h_min -21
_diffrn_reflns_limit_k_max 23
_diffrn_reflns_limit_k_min -23
_diffrn_reflns_limit_l_max 20
_diffrn_reflns_limit_l_min -24
_diffrn_reflns_number 43700
_diffrn_reflns_theta_full 27.47
_diffrn_reflns_theta_max 27.48
_diffrn_standards_number 0
_exptl_absorpt_coefficient_mu 0.873
_exptl_absorpt_correction_T_max 0.877
_exptl_absorpt_correction_T_min 0.792
_exptl_absorpt_correction_type multi-scan
_exptl_absorpt_process_details 'REQAB (Rigaku, 1998)'
_exptl_crystal_colour yellow
_exptl_crystal_density_diffrn 1.493
_exptl_crystal_density_method 'not measured'
_exptl_crystal_description platelet
_exptl_crystal_F_000 2616.00
_exptl_crystal_size_max 0.150
_exptl_crystal_size_mid 0.150
_exptl_crystal_size_min 0.150
_refine_diff_density_max 0.628
_refine_diff_density_min -0.429
_refine_ls_extinction_method none
_refine_ls_goodness_of_fit_ref 1.038
_refine_ls_hydrogen_treatment constr
_refine_ls_number_parameters 342
_refine_ls_number_reflns 6503
_refine_ls_R_factor_gt 0.0301
_refine_ls_shift/su_max 0.000
_refine_ls_structure_factor_coef Fsqd
_refine_ls_weighting_details 'w = 1/[7.1000\s(Fo^2^)]/(4Fo^2^)'
_refine_ls_weighting_scheme calc
_refine_ls_wR_factor_ref 0.0510
_reflns_number_gt 5801
_reflns_number_total 6503
_reflns_threshold_expression F^2^>2.0\s(F^2^)
_cod_data_source_file om301046t_si_002.cif
_cod_data_source_block '[MoCl3(3b)]'
_cod_database_code 4079731

loop_
_symmetry_equiv_pos_site_id
_symmetry_equiv_pos_as_xyz
1 +X,+Y,+Z
2 1/2-X,1/2+Y,+Z
3 +X,1/2-Y,1/2+Z
4 1/2-X,-Y,1/2+Z
5 -X,-Y,-Z
6 1/2+X,1/2-Y,-Z
7 -X,1/2+Y,1/2-Z
8 1/2+X,+Y,1/2-Z

loop_
_atom_site_label
_atom_site_type_symbol
_atom_site_fract_x
_atom_site_fract_y
_atom_site_fract_z
_atom_site_U_iso_or_equiv
_atom_site_adp_type
_atom_site_occupancy
_atom_site_symmetry_multiplicity
_atom_site_calc_flag
_atom_site_refinement_flags
Mo1 Mo 0.649310(10) 0.056200(10) 0.686690(10) 0.01342(5) Uani 1.0 8 d .
Cl1 Cl 0.65683(3) -0.00983(3) 0.79692(3) 0.01942(14) Uani 1.0 8 d .
Cl2 Cl 0.76755(3) 0.12609(3) 0.71751(3) 0.02154(14) Uani 1.0 8 d .
Cl3 Cl 0.62374(3) 0.13274(3) 0.58570(3) 0.02202(14) Uani 1.0 8 d .
P1 P 0.70794(3) -0.04819(3) 0.60871(3) 0.01782(15) Uani 1.0 8 d .
P2 P 0.53775(3) 0.12814(3) 0.74700(3) 0.01559(14) Uani 1.0 8 d .
N1 N 0.53861(9) -0.00437(8) 0.65447(9) 0.0161(5) Uani 1.0 8 d .
C1 C 0.71716(12) -0.14462(10) 0.64534(11) 0.0198(6) Uani 1.0 8 d .
C2 C 0.77961(12) -0.14568(12) 0.70503(12) 0.0262(7) Uani 1.0 8 d .
C3 C 0.73915(13) -0.20293(11) 0.58991(11) 0.0289(7) Uani 1.0 8 d .
C4 C 0.63562(12) -0.16638(10) 0.67760(11) 0.0203(6) Uani 1.0 8 d .
C5 C 0.79155(13) -0.02834(12) 0.54325(11) 0.0255(7) Uani 1.0 8 d .
C6 C 0.79436(13) 0.05499(11) 0.52864(12) 0.0301(7) Uani 1.0 8 d .
C7 C 0.87412(13) -0.05057(13) 0.57492(13) 0.0344(7) Uani 1.0 8 d .
C8 C 0.77841(14) -0.06754(12) 0.47270(11) 0.0341(8) Uani 1.0 8 d .
C9 C 0.61687(12) -0.05264(11) 0.55376(10) 0.0221(6) Uani 1.0 8 d .
C10 C 0.53910(13) -0.04630(10) 0.59488(11) 0.0202(6) Uani 1.0 8 d .
C11 C 0.46959(13) -0.08192(11) 0.57235(12) 0.0271(7) Uani 1.0 8 d .
C12 C 0.39802(14) -0.07387(11) 0.60933(13) 0.0294(7) Uani 1.0 8 d .
C13 C 0.39697(12) -0.03050(11) 0.66802(12) 0.0251(7) Uani 1.0 8 d .
C14 C 0.46764(12) 0.00340(11) 0.69052(11) 0.0190(6) Uani 1.0 8 d .
C15 C 0.46876(11) 0.05012(11) 0.75626(11) 0.0195(6) Uani 1.0 8 d .
C16 C 0.54422(12) 0.16603(11) 0.83543(11) 0.0176(6) Uani 1.0 8 d .
C17 C 0.47693(13) 0.16516(11) 0.87957(12) 0.0243(7) Uani 1.0 8 d .
C18 C 0.48117(13) 0.19461(12) 0.94622(11) 0.0269(7) Uani 1.0 8 d .
C19 C 0.55200(14) 0.22697(11) 0.96899(12) 0.0273(7) Uani 1.0 8 d .
C20 C 0.61905(14) 0.22971(11) 0.92488(12) 0.0263(7) Uani 1.0 8 d .
C21 C 0.61558(13) 0.19838(11) 0.85847(11) 0.0224(6) Uani 1.0 8 d .
C22 C 0.48132(11) 0.19786(11) 0.69833(11) 0.0173(6) Uani 1.0 8 d .
C23 C 0.41172(12) 0.18193(12) 0.66010(11) 0.0234(7) Uani 1.0 8 d .
C24 C 0.37089(13) 0.23766(13) 0.62452(12) 0.0295(7) Uani 1.0 8 d .
C25 C 0.39961(13) 0.30898(13) 0.62665(11) 0.0292(7) Uani 1.0 8 d .
C26 C 0.46956(13) 0.32497(12) 0.66336(12) 0.0275(7) Uani 1.0 8 d .
C27 C 0.51021(12) 0.27036(11) 0.69859(11) 0.0231(7) Uani 1.0 8 d .
H1 H 0.8327 -0.1353 0.6869 0.0312 Uiso 1.0 8 calc R
H2 H 0.7650 -0.1087 0.7389 0.0316 Uiso 1.0 8 calc R
H3 H 0.7797 -0.1933 0.7272 0.0315 Uiso 1.0 8 calc R
H4 H 0.7390 -0.2509 0.6113 0.0350 Uiso 1.0 8 calc R
H5 H 0.6998 -0.2016 0.5527 0.0346 Uiso 1.0 8 calc R
H6 H 0.7920 -0.1929 0.5710 0.0346 Uiso 1.0 8 calc R
H7 H 0.6212 -0.1311 0.7131 0.0245 Uiso 1.0 8 calc R
H8 H 0.5946 -0.1670 0.6418 0.0243 Uiso 1.0 8 calc R
H9 H 0.6399 -0.2145 0.6984 0.0244 Uiso 1.0 8 calc R
H10 H 0.8373 0.0656 0.4960 0.0361 Uiso 1.0 8 calc R
H11 H 0.7435 0.0707 0.5090 0.0359 Uiso 1.0 8 calc R
H12 H 0.8040 0.0809 0.5719 0.0361 Uiso 1.0 8 calc R
H13 H 0.8832 -0.0240 0.6179 0.0412 Uiso 1.0 8 calc R
H14 H 0.8742 -0.1026 0.5844 0.0411 Uiso 1.0 8 calc R
H15 H 0.9165 -0.0392 0.5420 0.0412 Uiso 1.0 8 calc R
H16 H 0.7793 -0.1200 0.4797 0.0408 Uiso 1.0 8 calc R
H17 H 0.7269 -0.0533 0.4535 0.0408 Uiso 1.0 8 calc R
H18 H 0.8208 -0.0538 0.4406 0.0409 Uiso 1.0 8 calc R
H19 H 0.6081 -0.0131 0.5202 0.0268 Uiso 1.0 8 calc R
H20 H 0.6062 -0.0980 0.5283 0.0264 Uiso 1.0 8 calc R
H21 H 0.4714 -0.1110 0.5321 0.0323 Uiso 1.0 8 calc R
H22 H 0.3511 -0.0978 0.5946 0.0351 Uiso 1.0 8 calc R
H23 H 0.3491 -0.0234 0.6931 0.0300 Uiso 1.0 8 calc R
H24 H 0.4818 0.0135 0.7917 0.0239 Uiso 1.0 8 calc R
H25 H 0.4115 0.0610 0.7616 0.0233 Uiso 1.0 8 calc R
H26 H 0.4286 0.1445 0.8637 0.0292 Uiso 1.0 8 calc R
H27 H 0.4364 0.1928 0.9759 0.0320 Uiso 1.0 8 calc R
H28 H 0.5554 0.2464 1.0142 0.0328 Uiso 1.0 8 calc R
H29 H 0.6661 0.2534 0.9396 0.0311 Uiso 1.0 8 calc R
H30 H 0.6611 0.1987 0.8295 0.0260 Uiso 1.0 8 calc R
H31 H 0.3918 0.1339 0.6590 0.0276 Uiso 1.0 8 calc R
H32 H 0.3247 0.2268 0.5984 0.0353 Uiso 1.0 8 calc R
H33 H 0.3716 0.3464 0.6037 0.0346 Uiso 1.0 8 calc R
H34 H 0.4891 0.3731 0.6645 0.0330 Uiso 1.0 8 calc R
H35 H 0.5577 0.2815 0.7227 0.0274 Uiso 1.0 8 calc R

loop_
_atom_site_aniso_label
_atom_site_aniso_U_11
_atom_site_aniso_U_22
_atom_site_aniso_U_33
_atom_site_aniso_U_12
_atom_site_aniso_U_13
_atom_site_aniso_U_23
Mo1 0.01533(9) 0.01078(8) 0.01414(9) 0.00070(7) -0.00173(7) -0.00057(8)
Cl1 0.0249(3) 0.0170(3) 0.0164(3) 0.0016(3) -0.0019(3) 0.0018(2)
Cl2 0.0172(3) 0.0201(3) 0.0273(3) -0.0025(3) -0.0040(3) 0.0015(3)
Cl3 0.0318(3) 0.0164(3) 0.0178(3) 0.0021(3) -0.0048(3) 0.0015(3)
P1 0.0251(3) 0.0133(3) 0.0150(3) 0.0028(3) 0.0015(3) 0.0007(3)
P2 0.0155(3) 0.0138(3) 0.0175(3) 0.0012(3) -0.0019(3) -0.0003(3)
N1 0.0186(10) 0.0099(9) 0.0197(10) 0.0002(7) -0.0052(8) 0.0016(8)
C1 0.0262(13) 0.0131(11) 0.0201(12) 0.0060(10) 0.0020(10) 0.0006(9)
C2 0.0268(13) 0.0240(13) 0.0279(14) 0.0071(10) 0.0021(11) 0.0032(11)
C3 0.0423(15) 0.0166(12) 0.0277(14) 0.0088(11) 0.0073(12) 0.0020(11)
C4 0.0343(14) 0.0091(10) 0.0175(12) 0.0025(10) 0.0013(10) 0.0014(9)
C5 0.0354(14) 0.0204(12) 0.0207(13) 0.0021(11) 0.0101(11) 0.0005(10)
C6 0.0375(14) 0.0224(12) 0.0303(14) -0.0014(11) 0.0166(11) 0.0026(11)
C7 0.0335(14) 0.0321(14) 0.0376(15) 0.0031(12) 0.0132(12) 0.0026(13)
C8 0.0524(17) 0.0280(14) 0.0219(14) 0.0054(12) 0.0134(12) 0.0035(11)
C9 0.0355(13) 0.0141(11) 0.0167(12) 0.0031(10) -0.0087(10) 0.0007(10)
C10 0.0333(13) 0.0099(11) 0.0173(12) 0.0016(10) -0.0089(10) 0.0015(9)
C11 0.0372(14) 0.0148(11) 0.0293(14) 0.0010(10) -0.0179(12) -0.0029(10)
C12 0.0292(14) 0.0179(12) 0.0413(16) -0.0063(10) -0.0174(12) -0.0009(11)
C13 0.0164(12) 0.0209(12) 0.0381(15) -0.0047(10) -0.0050(11) 0.0039(11)
C14 0.0201(12) 0.0122(11) 0.0247(13) 0.0003(9) -0.0046(10) 0.0046(10)
C15 0.0154(11) 0.0174(11) 0.0258(13) -0.0019(9) 0.0015(10) 0.0039(10)
C16 0.0213(12) 0.0143(11) 0.0173(12) 0.0035(9) -0.0024(10) 0.0001(9)
C17 0.0260(13) 0.0233(13) 0.0237(13) -0.0007(10) -0.0004(11) -0.0022(11)
C18 0.0338(14) 0.0261(13) 0.0207(13) 0.0006(11) 0.0050(11) -0.0025(11)
C19 0.0477(16) 0.0173(12) 0.0170(13) 0.0073(11) -0.0063(12) -0.0022(10)
C20 0.0308(13) 0.0190(12) 0.0289(14) 0.0011(11) -0.0123(11) -0.0022(11)
C21 0.0246(12) 0.0189(12) 0.0237(13) 0.0035(10) -0.0031(10) -0.0010(10)
C22 0.0160(11) 0.0183(11) 0.0175(12) 0.0025(9) 0.0040(9) 0.0009(10)
C23 0.0256(13) 0.0220(12) 0.0226(13) 0.0043(10) -0.0046(10) 0.0006(10)
C24 0.0288(14) 0.0361(14) 0.0237(14) 0.0078(12) -0.0058(11) 0.0018(12)
C25 0.0374(15) 0.0293(14) 0.0208(14) 0.0165(12) 0.0064(11) 0.0080(11)
C26 0.0310(14) 0.0204(13) 0.0310(15) 0.0012(11) 0.0080(11) 0.0066(11)
C27 0.0209(12) 0.0195(12) 0.0289(14) 0.0006(10) 0.0010(10) 0.0033(10)

loop_
_atom_type_symbol
_atom_type_description
_atom_type_scat_dispersion_real
_atom_type_scat_dispersion_imag
_atom_type_scat_source
C C 0.0033 0.0016
;
International Tables for Crystallography
(1992, Vol. C, Tables 4.2.6.8 and 6.1.1.4)
;
H H 0.0000 0.0000
;
International Tables for Crystallography
(1992, Vol. C, Table 6.1.1.4)
;
N N 0.0061 0.0033
;
International Tables for Crystallography
(1992, Vol. C, Tables 4.2.6.8 and 6.1.1.4)
;
P P 0.1023 0.0942
;
International Tables for Crystallography
(1992, Vol. C, Tables 4.2.6.8 and 6.1.1.4)
;
Cl Cl 0.1484 0.1585
;
International Tables for Crystallography
(1992, Vol. C, Tables 4.2.6.8 and 6.1.1.4)
;
Mo Mo -1.6832 0.6857
;
International Tables for Crystallography
(1992, Vol. C, Tables 4.2.6.8 and 6.1.1.4)
;

loop_
_geom_angle_atom_site_label_1
_geom_angle_atom_site_label_2
_geom_angle_atom_site_label_3
_geom_angle
_geom_angle_publ_flag
Cl1 Mo1 Cl2 90.46(2) yes
Cl1 Mo1 Cl3 170.62(2) yes
Cl1 Mo1 P1 96.62(2) yes
Cl1 Mo1 P2 84.24(2) yes
Cl1 Mo1 N1 92.10(5) yes
Cl2 Mo1 Cl3 91.88(2) yes
Cl2 Mo1 P1 102.841(19) yes
Cl2 Mo1 P2 102.02(2) yes
Cl2 Mo1 N1 177.30(5) yes
Cl3 Mo1 P1 91.71(2) yes
Cl3 Mo1 P2 86.39(2) yes
Cl3 Mo1 N1 85.46(5) yes
P1 Mo1 P2 155.117(18) yes
P1 Mo1 N1 77.73(5) yes
P2 Mo1 N1 77.39(5) yes
Mo1 P1 C1 119.68(7) yes
Mo1 P1 C5 120.63(7) yes
Mo1 P1 C9 93.01(7) yes
C1 P1 C5 111.11(10) yes
C1 P1 C9 103.64(9) yes
C5 P1 C9 103.34(10) yes
Mo1 P2 C15 95.60(7) yes
Mo1 P2 C16 124.81(7) yes
Mo1 P2 C22 119.92(7) yes
C15 P2 C16 103.90(10) yes
C15 P2 C22 105.57(9) yes
C16 P2 C22 103.74(10) yes
Mo1 N1 C10 120.04(13) yes
Mo1 N1 C14 121.12(13) yes
C10 N1 C14 118.69(17) yes
P1 C1 C2 109.81(14) yes
P1 C1 C3 113.77(15) yes
P1 C1 C4 108.42(13) yes
C2 C1 C3 109.92(17) yes
C2 C1 C4 106.89(17) yes
C3 C1 C4 107.77(16) yes
P1 C5 C6 109.14(15) yes
P1 C5 C7 109.69(15) yes
P1 C5 C8 112.60(15) yes
C6 C5 C7 107.50(18) yes
C6 C5 C8 107.56(18) yes
C7 C5 C8 110.19(18) yes
P1 C9 C10 113.50(14) yes
N1 C10 C9 118.59(18) yes
N1 C10 C11 120.81(19) yes
C9 C10 C11 120.60(19) yes
C10 C11 C12 120.1(2) yes
C11 C12 C13 119.2(2) yes
C12 C13 C14 119.8(2) yes
N1 C14 C13 121.40(19) yes
N1 C14 C15 117.62(17) yes
C13 C14 C15 120.98(18) yes
P2 C15 C14 111.27(14) yes
P2 C16 C17 120.42(16) yes
P2 C16 C21 120.11(16) yes
C17 C16 C21 119.4(2) yes
C16 C17 C18 120.7(2) yes
C17 C18 C19 119.8(2) yes
C18 C19 C20 120.1(2) yes
C19 C20 C21 120.2(2) yes
C16 C21 C20 119.8(2) yes
P2 C22 C23 122.93(16) yes
P2 C22 C27 118.44(15) yes
C23 C22 C27 118.62(19) yes
C22 C23 C24 120.3(2) yes
C23 C24 C25 120.1(2) yes
C24 C25 C26 120.0(2) yes
C25 C26 C27 120.3(2) yes
C22 C27 C26 120.71(19) yes
C1 C2 H1 110.158 no
C1 C2 H2 108.605 no
C1 C2 H3 109.725 no
H1 C2 H2 109.446 no
H1 C2 H3 109.438 no
H2 C2 H3 109.452 no
C1 C3 H4 109.332 no
C1 C3 H5 109.195 no
C1 C3 H6 109.963 no
H4 C3 H5 109.447 no
H4 C3 H6 109.450 no
H5 C3 H6 109.439 no
C1 C4 H7 109.109 no
C1 C4 H8 109.808 no
C1 C4 H9 109.579 no
H7 C4 H8 109.449 no
H7 C4 H9 109.437 no
H8 C4 H9 109.445 no
C5 C6 H10 109.669 no
C5 C6 H11 109.546 no
C5 C6 H12 109.282 no
H10 C6 H11 109.437 no
H10 C6 H12 109.447 no
H11 C6 H12 109.446 no
C5 C7 H13 109.822 no
C5 C7 H14 109.348 no
C5 C7 H15 109.338 no
H13 C7 H14 109.437 no
H13 C7 H15 109.447 no
H14 C7 H15 109.435 no
C5 C8 H16 109.589 no
C5 C8 H17 109.457 no
C5 C8 H18 109.451 no
H16 C8 H17 109.448 no
H16 C8 H18 109.439 no
H17 C8 H18 109.443 no
P1 C9 H19 117.707 no
P1 C9 H20 118.137 no
C10 C9 H19 99.049 no
C10 C9 H20 99.727 no
H19 C9 H20 105.683 no
C10 C11 H21 119.482 no
C12 C11 H21 120.457 no
C11 C12 H22 120.532 no
C13 C12 H22 120.281 no
C12 C13 H23 120.609 no
C14 C13 H23 119.572 no
P2 C15 H24 117.400 no
P2 C15 H25 117.367 no
C14 C15 H24 101.182 no
C14 C15 H25 100.891 no
H24 C15 H25 106.339 no
C16 C17 H26 119.478 no
C18 C17 H26 119.842 no
C17 C18 H27 120.270 no
C19 C18 H27 119.886 no
C18 C19 H28 120.156 no
C20 C19 H28 119.783 no
C19 C20 H29 119.959 no
C21 C20 H29 119.848 no
C16 C21 H30 119.977 no
C20 C21 H30 120.251 no
C22 C23 H31 119.839 no
C24 C23 H31 119.888 no
C23 C24 H32 120.146 no
C25 C24 H32 119.752 no
C24 C25 H33 120.025 no
C26 C25 H33 119.988 no
C25 C26 H34 119.942 no
C27 C26 H34 119.744 no
C22 C27 H35 119.497 no
C26 C27 H35 119.793 no

loop_
_geom_bond_atom_site_label_1
_geom_bond_atom_site_label_2
_geom_bond_distance
_geom_bond_publ_flag
Mo1 Cl1 2.4157(7) yes
Mo1 Cl2 2.3970(6) yes
Mo1 Cl3 2.4052(7) yes
Mo1 P1 2.5900(6) yes
Mo1 P2 2.5288(6) yes
Mo1 N1 2.2157(16) yes
P1 C1 1.887(2) yes
P1 C5 1.891(3) yes
P1 C9 1.830(2) yes
P2 C15 1.823(2) yes
P2 C16 1.819(3) yes
P2 C22 1.821(2) yes
N1 C10 1.364(3) yes
N1 C14 1.363(3) yes
C1 C2 1.532(3) yes
C1 C3 1.535(3) yes
C1 C4 1.529(3) yes
C5 C6 1.536(3) yes
C5 C7 1.542(3) yes
C5 C8 1.533(3) yes
C9 C10 1.506(3) yes
C10 C11 1.383(3) yes
C11 C12 1.381(4) yes
C12 C13 1.365(4) yes
C13 C14 1.385(3) yes
C14 C15 1.509(3) yes
C16 C17 1.391(3) yes
C16 C21 1.385(3) yes
C17 C18 1.376(3) yes
C18 C19 1.376(4) yes
C19 C20 1.388(4) yes
C20 C21 1.385(3) yes
C22 C23 1.388(3) yes
C22 C27 1.397(3) yes
C23 C24 1.389(4) yes
C24 C25 1.377(4) yes
C25 C26 1.378(3) yes
C26 C27 1.370(3) yes
C2 H1 0.960 no
C2 H2 0.960 no
C2 H3 0.960 no
C3 H4 0.960 no
C3 H5 0.960 no
C3 H6 0.960 no
C4 H7 0.960 no
C4 H8 0.960 no
C4 H9 0.960 no
C6 H10 0.960 no
C6 H11 0.960 no
C6 H12 0.960 no
C7 H13 0.960 no
C7 H14 0.960 no
C7 H15 0.960 no
C8 H16 0.960 no
C8 H17 0.960 no
C8 H18 0.960 no
C9 H19 0.970 no
C9 H20 0.970 no
C11 H21 0.930 no
C12 H22 0.930 no
C13 H23 0.930 no
C15 H24 0.970 no
C15 H25 0.970 no
C17 H26 0.930 no
C18 H27 0.930 no
C19 H28 0.930 no
C20 H29 0.930 no
C21 H30 0.930 no
C23 H31 0.930 no
C24 H32 0.930 no
C25 H33 0.930 no
C26 H34 0.930 no
C27 H35 0.930 no

loop_
_geom_contact_atom_site_label_1
_geom_contact_atom_site_label_2
_geom_contact_distance
_geom_contact_publ_flag
_geom_contact_site_symmetry_2
Cl1 C15 3.375(2) no .
Cl3 C6 3.327(3) no .
Cl3 C9 3.415(2) no .
Cl3 C10 3.536(2) no .
Cl3 C22 3.389(2) no .
N1 C4 3.372(3) no .
N1 C12 2.774(3) no .
C1 C7 3.375(3) no .
C1 C10 3.565(3) no .
C2 C7 3.393(4) no .
C3 C5 3.397(3) no .
C3 C7 3.557(3) no .
C3 C8 3.376(3) no .
C3 C9 3.457(3) no .
C4 C9 3.144(3) no .
C4 C10 3.120(3) no .
C6 C9 3.548(3) no .
C8 C9 3.088(3) no .
C10 C13 2.739(3) no .
C11 C14 2.727(3) no .
C14 C22 3.534(3) no .
C14 C23 3.413(3) no .
C15 C17 3.139(3) no .
C15 C23 3.151(3) no .
C16 C19 2.771(3) no .
C16 C27 3.264(3) no .
C17 C20 2.756(3) no .
C17 C22 3.496(3) no .
C18 C21 2.774(3) no .
C22 C25 2.779(3) no .
C23 C26 2.762(3) no .
C24 C27 2.758(3) no .
Cl2 C23 3.476(3) no 8_556
Cl3 C11 3.498(3) no 5_656
Cl3 C19 3.575(3) no 3_554
C4 C26 3.488(3) no 7_646
C4 C27 3.554(3) no 7_646
C8 C20 3.510(3) no 4_654
C11 Cl3 3.498(3) no 5_656
C11 C19 3.569(3) no 7_646
C19 Cl3 3.575(3) no 3_555
C19 C11 3.569(3) no 7_656
C20 C8 3.510(3) no 4_655
C23 Cl2 3.476(3) no 8_456
C26 C4 3.488(3) no 7_656
C27 C4 3.554(3) no 7_656
Mo1 H7 3.4616 no .
Mo1 H12 3.3857 no .
Mo1 H19 3.4708 no .
Mo1 H24 3.4946 no .
Cl1 H2 2.7575 no .
Cl1 H7 2.7760 no .
Cl1 H24 2.9184 no .
Cl2 H12 2.9479 no .
Cl2 H30 3.0564 no .
Cl3 H11 2.6993 no .
Cl3 H12 3.1280 no .
Cl3 H19 2.9321 no .
P1 H1 2.9885 no .
P1 H2 2.8648 no .
P1 H5 2.9798 no .
P1 H6 3.0517 no .
P1 H7 2.8701 no .
P1 H8 2.9200 no .
P1 H11 2.9274 no .
P1 H12 2.9096 no .
P1 H13 2.9280 no .
P1 H14 2.9489 no .
P1 H16 3.0146 no .
P1 H17 2.9679 no .
P2 H26 2.8713 no .
P2 H30 2.8675 no .
P2 H31 2.9315 no .
P2 H35 2.8355 no .
N1 H7 2.8931 no .
N1 H8 3.0978 no .
N1 H19 2.8008 no .
N1 H20 3.1417 no .
N1 H21 3.2204 no .
N1 H23 3.2266 no .
N1 H24 2.7905 no .
N1 H25 3.1531 no .
N1 H31 3.4847 no .
C1 H13 3.5421 no .
C1 H14 2.9361 no .
C1 H16 3.3403 no .
C1 H20 3.0022 no .
C2 H4 2.6933 no .
C2 H5 3.3375 no .
C2 H6 2.6952 no .
C2 H7 2.6285 no .
C2 H8 3.3015 no .
C2 H9 2.6219 no .
C2 H13 3.2442 no .
C2 H14 2.8799 no .
C3 H1 2.6979 no .
C3 H2 3.3339 no .
C3 H3 2.6996 no .
C3 H7 3.3102 no .
C3 H8 2.6602 no .
C3 H9 2.6411 no .
C3 H14 2.8760 no .
C3 H16 2.6613 no .
C3 H20 3.1297 no .
C4 H1 3.3026 no .
C4 H2 2.6454 no .
C4 H3 2.6012 no .
C4 H4 2.6138 no .
C4 H5 2.6761 no .
C4 H6 3.3141 no .
C4 H20 3.1348 no .
C5 H1 3.4159 no .
C5 H5 3.4895 no .
C5 H6 3.0286 no .
C5 H19 3.0684 no .
C5 H20 3.3185 no .
C6 H13 2.6589 no .
C6 H14 3.3182 no .
C6 H15 2.6509 no .
C6 H16 3.3136 no .
C6 H17 2.6696 no .
C6 H18 2.6225 no .
C6 H19 3.3132 no .
C7 H1 2.7110 no .
C7 H6 2.9139 no .
C7 H10 2.6556 no .
C7 H11 3.3208 no .
C7 H12 2.6476 no .
C7 H16 2.7016 no .
C7 H17 3.3495 no .
C7 H18 2.7003 no .
C8 H5 3.1452 no .
C8 H6 2.9499 no .
C8 H10 2.6383 no .
C8 H11 2.6606 no .
C8 H12 3.3112 no .
C8 H13 3.3499 no .
C8 H14 2.7213 no .
C8 H15 2.6788 no .
C8 H19 3.1102 no .
C8 H20 3.0792 no .
C9 H5 3.0258 no .
C9 H7 3.3467 no .
C9 H8 2.6891 no .
C9 H11 3.1737 no .
C9 H16 3.2621 no .
C9 H17 2.6306 no .
C9 H21 2.6524 no .
C10 H7 3.0405 no .
C10 H8 2.5331 no .
C10 H22 3.2366 no .
C11 H8 2.8920 no .
C11 H19 2.7834 no .
C11 H20 2.4197 no .
C11 H23 3.2143 no .
C13 H21 3.2111 no .
C13 H24 2.8487 no .
C13 H25 2.4434 no .
C13 H31 2.9854 no .
C14 H7 3.5402 no .
C14 H22 3.2214 no .
C14 H31 2.7412 no .
C15 H23 2.6652 no .
C15 H26 2.7446 no .
C15 H31 2.7072 no .
C16 H24 3.0645 no .
C16 H25 3.2215 no .
C16 H27 3.2439 no .
C16 H29 3.2349 no .
C16 H35 3.0021 no .
C17 H24 3.2168 no .
C17 H25 3.1227 no .
C17 H28 3.2225 no .
C17 H30 3.2381 no .
C18 H29 3.2322 no .
C19 H26 3.2205 no .
C19 H30 3.2436 no .
C20 H27 3.2337 no .
C21 H26 3.2343 no .
C21 H28 3.2404 no .
C21 H35 3.1354 no .
C22 H25 2.9868 no .
C22 H26 3.4016 no .
C22 H32 3.2474 no .
C22 H34 3.2421 no .
C23 H25 2.9193 no .
C23 H33 3.2362 no .
C23 H35 3.2347 no .
C24 H34 3.2247 no .
C25 H31 3.2338 no .
C25 H35 3.2214 no .
C26 H32 3.2235 no .
C27 H31 3.2383 no .
C27 H33 3.2212 no .
H1 H4 2.9730 no .
H1 H5 3.5706 no .
H1 H6 2.5283 no .
H1 H7 3.5229 no .
H1 H9 3.4948 no .
H1 H13 2.5459 no .
H1 H14 2.1468 no .
H1 H15 3.5384 no .
H2 H4 3.5638 no .
H2 H6 3.5652 no .
H2 H7 2.4535 no .
H2 H8 3.5239 no .
H2 H9 2.9188 no .
H2 H13 3.3829 no .
H2 H14 3.4452 no .
H3 H4 2.5281 no .
H3 H5 3.5719 no .
H3 H6 2.9763 no .
H3 H7 2.8570 no .
H3 H8 3.4893 no .
H3 H9 2.3993 no .
H3 H14 3.5344 no .
H4 H7 3.4958 no .
H4 H8 2.8826 no .
H4 H9 2.4169 no .
H4 H14 3.5289 no .
H4 H16 3.5111 no .
H5 H7 3.5507 no .
H5 H8 2.5038 no .
H5 H9 2.9498 no .
H5 H14 3.4419 no .
H5 H16 2.4144 no .
H5 H17 3.3132 no .
H5 H20 2.4747 no .
H6 H8 3.5533 no .
H6 H9 3.5083 no .
H6 H13 3.5253 no .
H6 H14 2.1399 no .
H6 H15 3.5031 no .
H6 H16 2.1908 no .
H6 H17 3.5414 no .
H6 H18 3.5660 no .
H7 H20 3.5731 no .
H8 H20 2.5016 no .
H8 H21 3.0814 no .
H10 H13 2.9284 no .
H10 H14 3.5338 no .
H10 H15 2.4650 no .
H10 H16 3.5104 no .
H10 H17 2.9338 no .
H10 H18 2.4226 no .
H11 H13 3.5388 no .
H11 H15 3.5328 no .
H11 H16 3.5488 no .
H11 H17 2.4968 no .
H11 H18 2.8988 no .
H11 H19 2.7080 no .
H12 H13 2.4650 no .
H12 H14 3.5278 no .
H12 H15 2.9138 no .
H12 H17 3.5484 no .
H12 H18 3.5015 no .
H13 H16 3.5857 no .
H13 H18 3.5641 no .
H14 H16 2.5508 no .
H14 H17 3.5900 no .
H14 H18 3.0044 no .
H15 H16 2.9419 no .
H15 H17 3.5580 no .
H15 H18 2.5037 no .
H16 H19 3.5092 no .
H16 H20 3.0262 no .
H17 H19 2.4444 no .
H17 H20 2.5758 no .
H19 H21 2.8761 no .
H20 H21 2.2343 no .
H21 H22 2.3248 no .
H22 H23 2.3072 no .
H23 H24 2.9562 no .
H23 H25 2.2561 no .
H23 H31 3.0059 no .
H24 H26 2.8765 no .
H25 H26 2.4767 no .
H25 H31 2.3771 no .
H26 H27 2.3080 no .
H27 H28 2.3070 no .
H28 H29 2.3151 no .
H29 H30 2.3170 no .
H30 H35 3.0446 no .
H31 H32 2.3199 no .
H32 H33 2.3040 no .
H33 H34 2.3075 no .
H34 H35 2.2933 no .
Cl1 H18 2.9874 no 4_655
Cl1 H23 3.1852 no 8_556
Cl1 H33 3.2511 no 7_646
Cl1 H34 3.2904 no 7_646
Cl2 H3 3.3695 no 2_655
Cl2 H4 3.0083 no 2_655
Cl2 H9 3.2870 no 2_655
Cl2 H23 3.4686 no 8_556
Cl2 H25 2.6789 no 8_556
Cl2 H26 3.0895 no 8_556
Cl2 H31 3.1176 no 8_556
Cl3 H4 3.1315 no 2_655
Cl3 H6 3.4619 no 2_655
Cl3 H21 2.7618 no 5_656
Cl3 H22 3.5086 no 5_656
Cl3 H28 2.8130 no 3_554
Cl3 H29 3.5291 no 3_554
C2 H23 3.1584 no 8_556
C2 H35 3.0073 no 2_645
C3 H29 3.3814 no 4_654
C6 H22 3.4395 no 5_656
C6 H26 3.4223 no 8_556
C6 H27 3.4235 no 8_556
C6 H33 3.3369 no 6_556
C7 H24 3.3043 no 8_556
C7 H34 3.1454 no 2_645
C8 H29 3.5458 no 4_654
C10 H19 3.4394 no 5_656
C11 H19 2.7746 no 5_656
C11 H28 3.5428 no 7_646
C12 H11 3.2416 no 5_656
C12 H17 3.3126 no 5_656
C12 H19 2.9250 no 5_656
C12 H29 3.4321 no 7_646
C13 H1 3.5116 no 8_456
C13 H2 3.1415 no 8_456
C13 H17 3.4360 no 5_656
C15 H13 3.0840 no 8_456
C17 H8 3.2860 no 7_656
C17 H9 3.2654 no 7_656
C17 H12 3.3625 no 8_456
C18 H5 3.5264 no 7_656
C18 H8 3.2619 no 7_656
C18 H10 3.5064 no 8_456
C18 H12 3.5907 no 8_456
C18 H33 3.5740 no 3_555
C19 H6 3.2786 no 4_655
C19 H14 3.3722 no 4_655
C19 H16 3.3955 no 4_655
C19 H21 2.9608 no 7_656
C20 H6 3.2099 no 4_655
C20 H16 2.8008 no 4_655
C20 H18 3.3508 no 4_655
C20 H21 3.3499 no 7_656
C20 H22 3.1862 no 7_656
C20 H32 3.4190 no 8_556
C21 H16 3.2137 no 4_655
C21 H18 3.2243 no 4_655
C21 H32 3.5801 no 8_556
C22 H9 3.2193 no 7_656
C23 H9 3.3874 no 7_656
C24 H9 3.4791 no 7_656
C24 H27 3.2758 no 3_554
C24 H29 3.5997 no 8_456
C25 H7 3.2509 no 7_656
C25 H9 3.4139 no 7_656
C25 H10 3.4135 no 6_456
C25 H27 2.9285 no 3_554
C25 H28 3.4882 no 3_554
C26 H1 3.3671 no 2_655
C26 H7 2.8954 no 7_656
C26 H9 3.2656 no 7_656
C26 H14 3.2566 no 2_655
C26 H28 3.4220 no 3_554
C27 H1 3.1101 no 2_655
C27 H3 3.5674 no 2_655
C27 H7 3.2709 no 7_656
C27 H9 3.1665 no 7_656
C27 H28 3.5955 no 3_554
H1 C13 3.5116 no 8_556
H1 C26 3.3671 no 2_645
H1 C27 3.1101 no 2_645
H1 H23 3.0646 no 8_556
H1 H34 2.9706 no 2_645
H1 H35 2.4489 no 2_645
H2 C13 3.1415 no 8_556
H2 H22 3.4744 no 8_556
H2 H23 2.4465 no 8_556
H2 H35 3.5488 no 2_645
H3 Cl2 3.3695 no 2_645
H3 C27 3.5674 no 2_645
H3 H30 2.9270 no 2_645
H3 H35 2.7201 no 2_645
H4 Cl2 3.0083 no 2_645
H4 Cl3 3.1315 no 2_645
H4 H12 3.2182 no 2_645
H4 H26 3.3836 no 7_646
H4 H27 3.4845 no 7_646
H5 C18 3.5264 no 7_646
H5 H27 2.9992 no 7_646
H5 H29 3.2225 no 4_654
H5 H32 2.9361 no 5_656
H6 Cl3 3.4619 no 2_645
H6 C19 3.2786 no 4_654
H6 C20 3.2099 no 4_654
H6 H28 2.9038 no 4_654
H6 H29 2.8127 no 4_654
H7 C25 3.2509 no 7_646
H7 C26 2.8954 no 7_646
H7 C27 3.2709 no 7_646
H7 H33 3.5069 no 7_646
H7 H34 2.9534 no 7_646
H7 H35 3.5638 no 7_646
H8 C17 3.2860 no 7_646
H8 C18 3.2619 no 7_646
H8 H26 3.4381 no 7_646
H8 H27 3.4226 no 7_646
H9 Cl2 3.2870 no 2_645
H9 C17 3.2654 no 7_646
H9 C22 3.2193 no 7_646
H9 C23 3.3874 no 7_646
H9 C24 3.4791 no 7_646
H9 C25 3.4139 no 7_646
H9 C26 3.2656 no 7_646
H9 C27 3.1665 no 7_646
H9 H26 3.0336 no 7_646
H9 H35 3.5865 no 7_646
H10 C18 3.5064 no 8_556
H10 C25 3.4135 no 6_556
H10 H22 3.5971 no 5_656
H10 H26 3.3787 no 8_556
H10 H27 2.8743 no 8_556
H10 H33 2.5393 no 6_556
H11 C12 3.2416 no 5_656
H11 H22 2.5592 no 5_656
H11 H33 3.3618 no 6_556
H12 C17 3.3625 no 8_556
H12 C18 3.5907 no 8_556
H12 H4 3.2182 no 2_655
H12 H26 2.6540 no 8_556
H12 H27 3.1139 no 8_556
H13 C15 3.0840 no 8_556
H13 H24 2.4595 no 8_556
H13 H25 2.7987 no 8_556
H13 H26 3.1620 no 8_556
H13 H34 2.9480 no 2_645
H14 C19 3.3722 no 4_654
H14 C26 3.2566 no 2_645
H14 H28 3.1495 no 4_654
H14 H34 2.7542 no 2_645
H14 H35 3.5468 no 2_645
H15 H15 3.4855 no 5_756
H15 H24 3.4725 no 8_556
H15 H34 3.2204 no 2_645
H16 C19 3.3955 no 4_654
H16 C20 2.8008 no 4_654
H16 C21 3.2137 no 4_654
H16 H29 2.6893 no 4_654
H16 H30 3.3386 no 4_654
H16 H32 2.9813 no 5_656
H17 C12 3.3126 no 5_656
H17 C13 3.4360 no 5_656
H17 H22 3.1586 no 5_656
H17 H23 3.3553 no 5_656
H17 H31 3.2458 no 5_656
H17 H32 3.4027 no 5_656
H18 Cl1 2.9874 no 4_654
H18 C20 3.3508 no 4_654
H18 C21 3.2243 no 4_654
H18 H30 3.3814 no 4_654
H19 C10 3.4394 no 5_656
H19 C11 2.7746 no 5_656
H19 C12 2.9250 no 5_656
H19 H21 2.7865 no 5_656
H19 H22 3.0409 no 5_656
H20 H32 3.5416 no 5_656
H21 Cl3 2.7618 no 5_656
H21 C19 2.9608 no 7_646
H21 C20 3.3499 no 7_646
H21 H19 2.7865 no 5_656
H21 H28 2.7645 no 7_646
H21 H29 3.3865 no 7_646
H22 Cl3 3.5086 no 5_656
H22 C6 3.4395 no 5_656
H22 C20 3.1862 no 7_646
H22 H2 3.4744 no 8_456
H22 H10 3.5971 no 5_656
H22 H11 2.5592 no 5_656
H22 H17 3.1586 no 5_656
H22 H19 3.0409 no 5_656
H22 H29 2.7885 no 7_646
H23 Cl1 3.1852 no 8_456
H23 Cl2 3.4686 no 8_456
H23 C2 3.1584 no 8_456
H23 H1 3.0646 no 8_456
H23 H2 2.4465 no 8_456
H23 H17 3.3553 no 5_656
H24 C7 3.3043 no 8_456
H24 H13 2.4595 no 8_456
H24 H15 3.4725 no 8_456
H24 H34 2.7191 no 7_646
H25 Cl2 2.6789 no 8_456
H25 H13 2.7987 no 8_456
H26 Cl2 3.0895 no 8_456
H26 C6 3.4223 no 8_456
H26 H4 3.3836 no 7_656
H26 H8 3.4381 no 7_656
H26 H9 3.0336 no 7_656
H26 H10 3.3787 no 8_456
H26 H12 2.6540 no 8_456
H26 H13 3.1620 no 8_456
H27 C6 3.4235 no 8_456
H27 C24 3.2758 no 3_555
H27 C25 2.9285 no 3_555
H27 H4 3.4845 no 7_656
H27 H5 2.9992 no 7_656
H27 H8 3.4226 no 7_656
H27 H10 2.8743 no 8_456
H27 H12 3.1139 no 8_456
H27 H32 3.3069 no 3_555
H27 H33 2.7466 no 3_555
H28 Cl3 2.8130 no 3_555
H28 C11 3.5428 no 7_656
H28 C25 3.4882 no 3_555
H28 C26 3.4220 no 3_555
H28 C27 3.5955 no 3_555
H28 H6 2.9038 no 4_655
H28 H14 3.1495 no 4_655
H28 H21 2.7645 no 7_656
H29 Cl3 3.5291 no 3_555
H29 C3 3.3814 no 4_655
H29 C8 3.5458 no 4_655
H29 C12 3.4321 no 7_656
H29 C24 3.5997 no 8_556
H29 H5 3.2225 no 4_655
H29 H6 2.8127 no 4_655
H29 H16 2.6893 no 4_655
H29 H21 3.3865 no 7_656
H29 H22 2.7885 no 7_656
H29 H32 2.7542 no 8_556
H30 H3 2.9270 no 2_655
H30 H16 3.3386 no 4_655
H30 H18 3.3814 no 4_655
H30 H32 3.0678 no 8_556
H31 Cl2 3.1176 no 8_456
H31 H17 3.2458 no 5_656
H32 C20 3.4190 no 8_456
H32 C21 3.5801 no 8_456
H32 H5 2.9361 no 5_656
H32 H16 2.9813 no 5_656
H32 H17 3.4027 no 5_656
H32 H20 3.5416 no 5_656
H32 H27 3.3069 no 3_554
H32 H29 2.7542 no 8_456
H32 H30 3.0678 no 8_456
H33 Cl1 3.2511 no 7_656
H33 C6 3.3369 no 6_456
H33 C18 3.5740 no 3_554
H33 H7 3.5069 no 7_656
H33 H10 2.5393 no 6_456
H33 H11 3.3618 no 6_456
H33 H27 2.7466 no 3_554
H34 Cl1 3.2904 no 7_656
H34 C7 3.1454 no 2_655
H34 H1 2.9706 no 2_655
H34 H7 2.9534 no 7_656
H34 H13 2.9480 no 2_655
H34 H14 2.7542 no 2_655
H34 H15 3.2204 no 2_655
H34 H24 2.7191 no 7_656
H35 C2 3.0073 no 2_655
H35 H1 2.4489 no 2_655
H35 H2 3.5488 no 2_655
H35 H3 2.7201 no 2_655
H35 H7 3.5638 no 7_656
H35 H9 3.5865 no 7_656
H35 H14 3.5468 no 2_655

loop_
_geom_torsion_atom_site_label_1
_geom_torsion_atom_site_label_2
_geom_torsion_atom_site_label_3
_geom_torsion_atom_site_label_4
_geom_torsion
_geom_torsion_publ_flag
Cl1 Mo1 P1 C1 13.31(3) no
Cl1 Mo1 P1 C5 -131.69(3) no
Cl1 Mo1 P1 C9 120.87(3) no
Cl1 Mo1 P2 C15 -64.52(3) no
Cl1 Mo1 P2 C16 46.71(4) no
Cl1 Mo1 P2 C22 -176.08(3) no
Cl1 Mo1 N1 C10 -119.47(10) no
Cl1 Mo1 N1 C14 65.14(11) no
Cl2 Mo1 P1 C1 105.30(3) no
Cl2 Mo1 P1 C5 -39.70(4) no
Cl2 Mo1 P1 C9 -147.14(3) no
Cl2 Mo1 P2 C15 -153.76(3) no
Cl2 Mo1 P2 C16 -42.53(4) no
Cl2 Mo1 P2 C22 94.67(3) no
Cl3 Mo1 P1 C1 -162.38(3) no
Cl3 Mo1 P1 C5 52.62(3) no
Cl3 Mo1 P1 C9 -54.82(3) no
Cl3 Mo1 P2 C15 115.08(3) no
Cl3 Mo1 P2 C16 -133.69(4) no
Cl3 Mo1 P2 C22 3.52(3) no
Cl3 Mo1 N1 C10 69.61(10) no
Cl3 Mo1 N1 C14 -105.78(11) no
P1 Mo1 P2 C15 28.80(6) no
P1 Mo1 P2 C16 140.03(4) no
P1 Mo1 P2 C22 -82.77(6) no
P2 Mo1 P1 C1 -77.27(6) no
P2 Mo1 P1 C5 137.73(4) no
P2 Mo1 P1 C9 30.29(6) no
P1 Mo1 N1 C10 -23.14(9) no
P1 Mo1 N1 C14 161.47(11) no
N1 Mo1 P1 C1 -77.41(5) no
N1 Mo1 P1 C5 137.60(6) no
N1 Mo1 P1 C9 30.16(5) no
P2 Mo1 N1 C10 156.91(11) no
P2 Mo1 N1 C14 -18.47(10) no
N1 Mo1 P2 C15 28.94(5) no
N1 Mo1 P2 C16 140.17(6) no
N1 Mo1 P2 C22 -82.63(5) no
Mo1 P1 C1 C2 -66.06(13) no
Mo1 P1 C1 C3 170.26(8) no
Mo1 P1 C1 C4 50.39(13) no
Mo1 P1 C5 C6 -18.65(15) no
Mo1 P1 C5 C7 98.89(12) no
Mo1 P1 C5 C8 -138.01(10) no
Mo1 P1 C9 C10 -40.98(12) no
C1 P1 C5 C6 -166.36(11) no
C1 P1 C5 C7 -48.82(15) no
C1 P1 C5 C8 74.28(15) no
C5 P1 C1 C2 81.99(14) no
C5 P1 C1 C3 -41.68(15) no
C5 P1 C1 C4 -161.56(11) no
C1 P1 C9 C10 80.55(14) no
C9 P1 C1 C2 -167.63(11) no
C9 P1 C1 C3 68.69(14) no
C9 P1 C1 C4 -51.18(13) no
C5 P1 C9 C10 -163.45(12) no
C9 P1 C5 C6 83.08(13) no
C9 P1 C5 C7 -159.38(12) no
C9 P1 C5 C8 -36.29(15) no
Mo1 P2 C15 C14 -41.85(11) no
Mo1 P2 C16 C17 -142.07(11) no
Mo1 P2 C16 C21 40.20(18) no
Mo1 P2 C22 C23 88.85(15) no
Mo1 P2 C22 C27 -90.06(14) no
C15 P2 C16 C17 -34.94(16) no
C15 P2 C16 C21 147.33(14) no
C16 P2 C15 C14 -169.81(11) no
C15 P2 C22 C23 -17.25(18) no
C15 P2 C22 C27 163.84(13) no
C22 P2 C15 C14 81.36(13) no
C16 P2 C22 C23 -126.20(15) no
C16 P2 C22 C27 54.89(16) no
C22 P2 C16 C17 75.24(16) no
C22 P2 C16 C21 -102.48(15) no
Mo1 N1 C10 C9 2.4(2) no
Mo1 N1 C10 C11 -177.21(11) no
Mo1 N1 C14 C13 175.75(11) no
Mo1 N1 C14 C15 -4.5(3) no
C10 N1 C14 C13 0.3(3) no
C10 N1 C14 C15 -179.97(15) no
C14 N1 C10 C9 177.89(15) no
C14 N1 C10 C11 -1.7(3) no
P1 C9 C10 N1 31.8(2) no
P1 C9 C10 C11 -148.58(14) no
N1 C10 C11 C12 1.6(3) no
C9 C10 C11 C12 -178.03(16) no
C10 C11 C12 C13 0.0(3) no
C11 C12 C13 C14 -1.4(3) no
C12 C13 C14 N1 1.3(3) no
C12 C13 C14 C15 -178.45(17) no
N1 C14 C15 P2 35.5(3) no
C13 C14 C15 P2 -144.74(17) no
P2 C16 C17 C18 -179.16(13) no
P2 C16 C21 C20 177.46(13) no
C17 C16 C21 C20 -0.3(3) no
C21 C16 C17 C18 -1.4(3) no
C16 C17 C18 C19 1.6(3) no
C17 C18 C19 C20 -0.2(3) no
C18 C19 C20 C21 -1.5(3) no
C19 C20 C21 C16 1.8(3) no
P2 C22 C23 C24 179.44(13) no
P2 C22 C27 C26 -179.37(13) no
C23 C22 C27 C26 1.7(3) no
C27 C22 C23 C24 -1.7(3) no
C22 C23 C24 C25 0.4(3) no
C23 C24 C25 C26 0.9(4) no
C24 C25 C26 C27 -0.9(4) no
C25 C26 C27 C22 -0.4(4) no
